data_2019052
loop_
_publ_author_name
'Cort\'es, Edwar'
'Abon\'ia, Rodrigo'
'Cobo, Justo'
'Glidewell, Christopher'

_publ_section_title
;
 Four related esters: two 4-(aroylhydrazinyl)-3-nitrobenzoates and two
 3-aryl-1,2,4-benzotriazine-6-carboxylates
;
_journal_coeditor_code SF3196
_journal_issue 7
_journal_name_full 'Acta Crystallographica Section C'
_journal_page_first 754
_journal_page_last 760
_journal_paper_doi 10.1107/S0108270113013590
_journal_volume 69
_journal_year 2013
_chemical_formula_moiety 'C15 H12 F N3 O5'
_chemical_formula_sum 'C15 H12 F N3 O5'
_chemical_formula_weight 333.28
_chemical_name_systematic
;
Methyl 4-[2-(2-fluorobenzoyl)hydrazino]-3-nitrobenzoate
;
_space_group_IT_number 14
_symmetry_cell_setting monoclinic
_symmetry_space_group_name_Hall '-P 2yn'
_symmetry_space_group_name_H-M 'P 1 21/n 1'
_atom_sites_solution_hydrogens geom
_atom_sites_solution_primary direct
_atom_sites_solution_secondary difmap
_cell_angle_alpha 90.00
_cell_angle_beta 92.107(9)
_cell_angle_gamma 90.00
_cell_formula_units_Z 4
_cell_length_a 4.5445(6)
_cell_length_b 16.5768(8)
_cell_length_c 19.812(2)
_cell_measurement_reflns_used 3416
_cell_measurement_temperature 120(2)
_cell_measurement_theta_max 27.50
_cell_measurement_theta_min 2.66
_cell_volume 1491.5(3)
_computing_cell_refinement 'DIRAX/LSQ (Duisenberg <i>et al.</i>, 2000)'
_computing_data_collection 'COLLECT (Hooft, 1999)'
_computing_data_reduction 'EVALCCD (Duisenberg <i>et al.</i>, 2003)'
_computing_molecular_graphics 'PLATON (Spek, 2009)'
_computing_publication_material 'SHELXL97 (Sheldrick, 2008) and PLATON (Spek, 2009)'
_computing_structure_refinement 'SHELXL-97 (Sheldrick, 2008)'
_computing_structure_solution 'Sir2004 (Burla <i>et al.</i>, 2005)'
_diffrn_ambient_temperature 120(2)
_diffrn_detector_area_resol_mean 9.091
_diffrn_measured_fraction_theta_full 0.999
_diffrn_measured_fraction_theta_max 0.999
_diffrn_measurement_device_type 'Bruker--Nonius KappaCCD'
_diffrn_measurement_method '\f & \w scans'
_diffrn_radiation_monochromator graphite
_diffrn_radiation_source 'Bruker--Nonius FR591 rotating anode'
_diffrn_radiation_type 'Mo K\a'
_diffrn_radiation_wavelength 0.71073
_diffrn_reflns_av_R_equivalents 0.0446
_diffrn_reflns_av_sigmaI/netI 0.0503
_diffrn_reflns_limit_h_max 5
_diffrn_reflns_limit_h_min -5
_diffrn_reflns_limit_k_max 21
_diffrn_reflns_limit_k_min -20
_diffrn_reflns_limit_l_max 25
_diffrn_reflns_limit_l_min -25
_diffrn_reflns_number 11235
_diffrn_reflns_theta_full 27.50
_diffrn_reflns_theta_max 27.50
_diffrn_reflns_theta_min 2.66
_diffrn_standards_decay_% 0
_diffrn_standards_interval_count 0
_diffrn_standards_interval_time 0
_diffrn_standards_number 0
_exptl_absorpt_coefficient_mu 0.121
_exptl_absorpt_correction_T_max 0.986
_exptl_absorpt_correction_T_min 0.951
_exptl_absorpt_correction_type multi-scan
_exptl_absorpt_process_details '(SADABS; Sheldrick, 2003)'
_exptl_crystal_colour orange
_exptl_crystal_density_diffrn 1.484
_exptl_crystal_density_method 'not measured'
_exptl_crystal_description block
_exptl_crystal_F_000 688
_exptl_crystal_size_max 0.42
_exptl_crystal_size_mid 0.35
_exptl_crystal_size_min 0.12
_refine_diff_density_max 0.224
_refine_diff_density_min -0.239
_refine_ls_extinction_method none
_refine_ls_goodness_of_fit_ref 1.004
_refine_ls_hydrogen_treatment constr
_refine_ls_matrix_type full
_refine_ls_number_parameters 218
_refine_ls_number_reflns 3416
_refine_ls_number_restraints 0
_refine_ls_restrained_S_all 1.004
_refine_ls_R_factor_all 0.0839
_refine_ls_R_factor_gt 0.0444
_refine_ls_shift/su_max 0.001
_refine_ls_shift/su_mean 0.000
_refine_ls_structure_factor_coef Fsqd
_refine_ls_weighting_details 'w=1/[\s^2^(Fo^2^)+(0.0646P)^2^+0.0000P] where P=(Fo^2^+2Fc^2^)/3'
_refine_ls_weighting_scheme calc
_refine_ls_wR_factor_gt 0.1050
_refine_ls_wR_factor_ref 0.1198
_reflns_number_gt 2167
_reflns_number_total 3416
_reflns_threshold_expression I>2\s(I)
_cod_data_source_file sf3196.cif
_cod_data_source_block II
_cod_original_sg_symbol_H-M 'P 21/n'
_cod_database_code 2019052
_cod_database_fobs_code 2019052

loop_
_symmetry_equiv_pos_as_xyz
'x, y, z'
'-x+1/2, y+1/2, -z+1/2'
'-x, -y, -z'
'x-1/2, -y-1/2, z-1/2'

loop_
_atom_site_type_symbol
_atom_site_label
_atom_site_fract_x
_atom_site_fract_y
_atom_site_fract_z
_atom_site_U_iso_or_equiv
_atom_site_adp_type
_atom_site_calc_flag
_atom_site_refinement_flags
_atom_site_occupancy
_atom_site_symmetry_multiplicity
C C1 0.5402(4) 0.51374(10) 0.40024(8) 0.0297(4) Uani d . 1 1
O O1 0.6555(3) 0.56440(7) 0.43644(7) 0.0415(4) Uani d . 1 1
O O2 0.3276(3) 0.53057(7) 0.35339(6) 0.0362(3) Uani d . 1 1
C C2 0.2505(5) 0.61512(10) 0.34705(10) 0.0423(5) Uani d . 1 1
H H2A 0.4252 0.6462 0.3358 0.063 Uiso calc R 1 1
H H2B 0.1760 0.6346 0.3899 0.063 Uiso calc R 1 1
H H2C 0.0979 0.6217 0.3112 0.063 Uiso calc R 1 1
C C11 0.6194(4) 0.42678(9) 0.40266(8) 0.0265(4) Uani d . 1 1
C C12 0.5022(4) 0.37092(10) 0.35745(8) 0.0261(4) Uani d . 1 1
H H12 0.3606 0.3873 0.3237 0.031 Uiso calc R 1 1
C C13 0.5915(4) 0.29046(9) 0.36129(8) 0.0244(4) Uani d . 1 1
C C14 0.8009(4) 0.26361(10) 0.41078(8) 0.0254(4) Uani d . 1 1
C C15 0.9113(4) 0.32180(10) 0.45675(8) 0.0291(4) Uani d . 1 1
H H15 1.0490 0.3061 0.4915 0.035 Uiso calc R 1 1
C C16 0.8238(4) 0.40066(10) 0.45224(8) 0.0299(4) Uani d . 1 1
H H16 0.9043 0.4387 0.4837 0.036 Uiso calc R 1 1
N N31 0.4542(3) 0.23536(8) 0.31266(7) 0.0307(4) Uani d . 1 1
O O31 0.2532(3) 0.26046(8) 0.27505(6) 0.0452(4) Uani d . 1 1
O O32 0.5408(3) 0.16456(7) 0.31083(6) 0.0390(3) Uani d . 1 1
N N41 0.9102(3) 0.18588(8) 0.41438(7) 0.0294(3) Uani d . 1 1
H H41 0.8193 0.1472 0.3915 0.035 Uiso d R 1 1
N N42 1.0209(3) 0.15995(8) 0.47773(7) 0.0287(3) Uani d . 1 1
H H42 1.2334 0.1581 0.4821 0.034 Uiso d R 1 1
C C47 0.8409(4) 0.11999(10) 0.51817(9) 0.0275(4) Uani d . 1 1
O O47 0.5832(3) 0.10548(8) 0.50143(6) 0.0437(4) Uani d . 1 1
C C41 0.9711(4) 0.09225(10) 0.58455(8) 0.0257(4) Uani d . 1 1
C C42 1.1776(4) 0.13510(10) 0.62322(8) 0.0301(4) Uani d . 1 1
F F42 1.2709(3) 0.20816(6) 0.60116(5) 0.0437(3) Uani d . 1 1
C C43 1.2898(4) 0.10838(11) 0.68446(9) 0.0337(4) Uani d . 1 1
H H43 1.4303 0.1396 0.7097 0.040 Uiso calc R 1 1
C C44 1.1940(4) 0.03476(11) 0.70880(9) 0.0337(4) Uani d . 1 1
H H44 1.2732 0.0144 0.7505 0.040 Uiso calc R 1 1
C C45 0.9832(4) -0.00903(11) 0.67240(9) 0.0335(4) Uani d . 1 1
H H45 0.9152 -0.0589 0.6896 0.040 Uiso calc R 1 1
C C46 0.8712(4) 0.01939(10) 0.61112(8) 0.0309(4) Uani d . 1 1
H H46 0.7249 -0.0108 0.5868 0.037 Uiso calc R 1 1

loop_
_atom_site_aniso_label
_atom_site_aniso_U_11
_atom_site_aniso_U_22
_atom_site_aniso_U_33
_atom_site_aniso_U_12
_atom_site_aniso_U_13
_atom_site_aniso_U_23
C1 0.0350(10) 0.0283(9) 0.0256(9) -0.0003(8) -0.0009(8) 0.0010(7)
O1 0.0515(9) 0.0270(7) 0.0449(8) -0.0003(6) -0.0120(7) -0.0067(6)
O2 0.0496(8) 0.0261(7) 0.0321(7) 0.0054(6) -0.0098(6) 0.0013(5)
C2 0.0618(14) 0.0257(10) 0.0386(11) 0.0081(9) -0.0076(10) 0.0046(8)
C11 0.0306(9) 0.0248(9) 0.0241(8) -0.0015(7) 0.0000(7) -0.0002(7)
C12 0.0285(9) 0.0275(9) 0.0221(8) 0.0004(7) -0.0007(7) 0.0026(7)
C13 0.0274(9) 0.0245(9) 0.0210(8) -0.0009(7) -0.0027(7) -0.0025(7)
C14 0.0233(9) 0.0279(9) 0.0247(8) 0.0009(7) -0.0013(7) -0.0002(7)
C15 0.0291(10) 0.0311(10) 0.0266(9) -0.0012(7) -0.0064(7) -0.0006(7)
C16 0.0335(10) 0.0286(9) 0.0272(9) -0.0048(7) -0.0033(7) -0.0020(7)
N31 0.0357(9) 0.0268(8) 0.0288(8) 0.0022(6) -0.0081(7) -0.0001(6)
O31 0.0555(9) 0.0335(7) 0.0442(8) 0.0083(6) -0.0299(7) -0.0052(6)
O32 0.0504(9) 0.0259(7) 0.0394(7) 0.0079(6) -0.0164(6) -0.0064(6)
N41 0.0333(9) 0.0264(8) 0.0276(7) 0.0037(6) -0.0104(6) -0.0005(6)
N42 0.0246(8) 0.0317(8) 0.0291(8) 0.0016(6) -0.0074(6) 0.0042(6)
C47 0.0218(9) 0.0288(9) 0.0315(9) 0.0033(7) -0.0035(7) -0.0069(7)
O47 0.0229(7) 0.0651(10) 0.0425(8) -0.0021(6) -0.0058(6) 0.0044(7)
C41 0.0208(9) 0.0283(9) 0.0278(9) 0.0034(7) 0.0003(7) -0.0030(7)
C42 0.0337(10) 0.0255(9) 0.0309(9) -0.0010(7) 0.0005(8) -0.0012(7)
F42 0.0606(8) 0.0328(6) 0.0368(6) -0.0161(5) -0.0117(6) 0.0015(5)
C43 0.0353(11) 0.0383(11) 0.0271(9) -0.0016(8) -0.0039(8) -0.0064(8)
C44 0.0389(11) 0.0382(11) 0.0243(9) 0.0095(9) 0.0031(8) -0.0001(8)
C45 0.0347(11) 0.0288(10) 0.0374(10) 0.0036(8) 0.0083(8) 0.0021(8)
C46 0.0265(10) 0.0330(10) 0.0333(9) -0.0017(8) 0.0020(7) -0.0042(8)

loop_
_atom_type_symbol
_atom_type_description
_atom_type_scat_dispersion_real
_atom_type_scat_dispersion_imag
_atom_type_scat_source
C C 0.0033 0.0016 'International Tables Vol C Tables 4.2.6.8 and 6.1.1.4'
H H 0.0000 0.0000 'International Tables Vol C Tables 4.2.6.8 and 6.1.1.4'
F F 0.0171 0.0103 'International Tables Vol C Tables 4.2.6.8 and 6.1.1.4'
N N 0.0061 0.0033 'International Tables Vol C Tables 4.2.6.8 and 6.1.1.4'
O O 0.0106 0.0060 'International Tables Vol C Tables 4.2.6.8 and 6.1.1.4'

loop_
_geom_angle_atom_site_label_1
_geom_angle_atom_site_label_2
_geom_angle_atom_site_label_3
_geom_angle
O1 C1 O2 123.32(15)
O1 C1 C11 123.68(16)
O2 C1 C11 113.00(14)
C1 O2 C2 115.23(13)
O2 C2 H2A 109.5
O2 C2 H2B 109.5
H2A C2 H2B 109.5
O2 C2 H2C 109.5
H2A C2 H2C 109.5
H2B C2 H2C 109.5
C12 C11 C16 118.63(15)
C12 C11 C1 122.82(15)
C16 C11 C1 118.54(14)
C11 C12 C13 120.05(15)
C11 C12 H12 120.0
C13 C12 H12 120.0
C12 C13 C14 121.75(14)
C12 C13 N31 116.62(14)
C14 C13 N31 121.63(14)
N41 C14 C15 119.15(15)
N41 C14 C13 124.15(14)
C15 C14 C13 116.63(15)
C16 C15 C14 121.13(16)
C16 C15 H15 119.4
C14 C15 H15 119.4
C15 C16 C11 121.78(15)
C15 C16 H16 119.1
C11 C16 H16 119.1
O31 N31 O32 122.18(14)
O31 N31 C13 118.74(14)
O32 N31 C13 119.08(13)
C14 N41 N42 116.65(13)
C14 N41 H41 119.5
N42 N41 H41 112.6
C47 N42 N41 118.65(14)
C47 N42 H42 124.1
N41 N42 H42 114.4
O47 C47 N42 122.12(16)
O47 C47 C41 121.31(16)
N42 C47 C41 116.55(14)
C42 C41 C46 117.18(15)
C42 C41 C47 124.55(15)
C46 C41 C47 118.23(15)
F42 C42 C43 117.47(15)
F42 C42 C41 119.44(14)
C43 C42 C41 123.08(16)
C42 C43 C44 118.67(17)
C42 C43 H43 120.7
C44 C43 H43 120.7
C45 C44 C43 120.01(16)
C45 C44 H44 120.0
C43 C44 H44 120.0
C46 C45 C44 120.32(17)
C46 C45 H45 119.8
C44 C45 H45 119.8
C45 C46 C41 120.70(17)
C45 C46 H46 119.7
C41 C46 H46 119.7

loop_
_geom_bond_atom_site_label_1
_geom_bond_atom_site_label_2
_geom_bond_distance
_geom_bond_publ_flag
C1 O1 1.2110(19) ?
C1 O2 1.3441(19) ?
C1 C11 1.486(2) ?
O2 C2 1.449(2) ?
C2 H2A 0.9800 ?
C2 H2B 0.9800 ?
C2 H2C 0.9800 ?
C11 C12 1.381(2) y
C12 C13 1.395(2) y
C12 H12 0.9500 ?
C13 C14 1.413(2) y
C14 C15 1.406(2) y
C15 C16 1.368(2) y
C16 C11 1.396(2) y
C15 H15 0.9500 ?
C16 H16 0.9500 ?
C13 N31 1.452(2) y
N31 O31 1.2297(17) y
N31 O32 1.2389(17) y
C14 N41 1.382(2) y
N41 N42 1.4022(18) y
N41 H41 0.8798 ?
N42 C47 1.341(2) ?
N42 H42 0.9668 ?
C47 O47 1.229(2) ?
C47 C41 1.495(2) ?
C41 C42 1.386(2) ?
C41 C46 1.400(2) ?
C42 F42 1.3607(19) ?
C42 C43 1.372(2) ?
C43 C44 1.388(3) ?
C43 H43 0.9500 ?
C44 C45 1.383(2) ?
C44 H44 0.9500 ?
C45 C46 1.382(2) ?
C45 H45 0.9500 ?
C46 H46 0.9500 ?

loop_
_geom_hbond_atom_site_label_D
_geom_hbond_atom_site_label_H
_geom_hbond_atom_site_label_A
_geom_hbond_site_symmetry_A
_geom_hbond_distance_DH
_geom_hbond_distance_HA
_geom_hbond_distance_DA
_geom_hbond_angle_DHA
_geom_hbond_publ_flag
N41 H41 O32 . 0.88 2.02 2.627(2) 125 no
N42 H42 O47 1_655 0.97 1.84 2.735(2) 152 no
C16 H16 O1 3_766 0.95 2.51 3.227(2) 133 no
C43 H43 O31 4_766 0.95 2.54 3.479(2) 172 no

loop_
_geom_torsion_atom_site_label_1
_geom_torsion_atom_site_label_2
_geom_torsion_atom_site_label_3
_geom_torsion_atom_site_label_4
_geom_torsion
_geom_torsion_publ_flag
O1 C1 O2 C2 2.1(2) ?
C11 C1 O2 C2 -177.60(15) ?
O1 C1 C11 C12 -174.76(17) ?
O2 C1 C11 C12 5.0(2) ?
O1 C1 C11 C16 4.4(3) ?
O2 C1 C11 C16 -175.86(15) ?
C16 C11 C12 C13 -0.9(2) ?
C1 C11 C12 C13 178.29(16) ?
C11 C12 C13 C14 0.1(3) ?
C11 C12 C13 N31 179.00(15) ?
C12 C13 C14 N41 -175.95(16) ?
N31 C13 C14 N41 5.2(3) ?
C12 C13 C14 C15 1.1(2) ?
N31 C13 C14 C15 -177.75(15) ?
N41 C14 C15 C16 175.64(17) ?
C13 C14 C15 C16 -1.5(3) ?
C14 C15 C16 C11 0.8(3) ?
C12 C11 C16 C15 0.4(3) ?
C1 C11 C16 C15 -178.79(17) ?
C12 C13 N31 O31 -5.8(2) y
C14 C13 N31 O31 173.06(15) ?
C12 C13 N31 O32 174.93(15) y
C14 C13 N31 O32 -6.2(2) ?
C15 C14 N41 N42 27.0(2) ?
C13 C14 N41 N42 -156.06(16) y
C14 N41 N42 C47 93.68(19) ?
N41 N42 C47 O47 0.0(2) ?
N41 N42 C47 C41 178.83(13) ?
O47 C47 C41 C42 -144.69(18) ?
N42 C47 C41 C42 36.5(2) y
O47 C47 C41 C46 32.9(2) ?
N42 C47 C41 C46 -145.92(16) ?
C46 C41 C42 F42 -176.80(15) ?
C47 C41 C42 F42 0.8(3) ?
C46 C41 C42 C43 1.5(3) ?
C47 C41 C42 C43 179.07(16) ?
F42 C42 C43 C44 178.75(16) ?
C41 C42 C43 C44 0.4(3) ?
C42 C43 C44 C45 -1.8(3) ?
C43 C44 C45 C46 1.3(3) ?
C44 C45 C46 C41 0.7(3) ?
C42 C41 C46 C45 -2.0(3) ?
C47 C41 C46 C45 -179.79(15) ?
